data_4130141
loop_
_publ_author_name
'Suzuki, Yoshimasa'
'Nakamura, Taiki'
'Iida, Hiroki'
'Ousaka, Naoki'
'Yashima, Eiji'

_publ_section_title
;
 Allosteric Regulation of Unidirectional Spring-like Motion of
 Double-Stranded Helicates.
;
_journal_issue 14
_journal_name_full 'Journal of the American Chemical Society'
_journal_page_first 4852
_journal_page_last 4859
_journal_paper_doi 10.1021/jacs.6b00787
_journal_volume 138
_journal_year 2016
_chemical_formula_sum 'C108 H122 B2 N4 O14'
_chemical_formula_weight 1721.72
_space_group_IT_number 15
_space_group_name_Hall '-C 2yc'
_space_group_name_H-M_alt 'C 1 2/c 1'
_symmetry_cell_setting monoclinic
_symmetry_space_group_name_H-M 'C 1 2/c 1'
_atom_sites_solution_hydrogens geom
_atom_sites_solution_primary direct
_atom_sites_solution_secondary difmap
_audit_creation_method SHELXL-97
_cell_angle_alpha 90.00
_cell_angle_beta 103.160(4)
_cell_angle_gamma 90.00
_cell_formula_units_Z 4
_cell_length_a 14.485(3)
_cell_length_b 32.392(8)
_cell_length_c 20.582(5)
_cell_measurement_reflns_used 11067
_cell_measurement_temperature 103(2)
_cell_measurement_theta_max 27.5087
_cell_measurement_theta_min 3.1020
_cell_volume 9403(4)
_computing_cell_refinement 'CrystalClear (Rigaku Inc., 2008)'
_computing_data_collection 'CrystalClear (Rigaku Inc., 2008)'
_computing_data_reduction 'CrystalClear (Rigaku Inc., 2008)'
_computing_molecular_graphics 'Yadokari-XG 2009'
_computing_publication_material 'Yadokari-XG 2009'
_computing_structure_refinement 'SHELXL-97 (Sheldrick, 1997)'
_computing_structure_solution SIR2004
_diffrn_ambient_temperature 103(2)
_diffrn_detector_area_resol_mean 28.5714
_diffrn_measured_fraction_theta_full 0.994
_diffrn_measured_fraction_theta_max 0.994
_diffrn_measurement_device_type 'Saturn724+ (2x2 bin mode)'
_diffrn_measurement_method dtprofit.ref
_diffrn_radiation_monochromator Confocal
_diffrn_radiation_source 'Rotating Anode'
_diffrn_radiation_type MoKa
_diffrn_radiation_wavelength 0.71075
_diffrn_reflns_av_R_equivalents 0.0849
_diffrn_reflns_av_sigmaI/netI 0.0806
_diffrn_reflns_limit_h_max 15
_diffrn_reflns_limit_h_min -17
_diffrn_reflns_limit_k_max 39
_diffrn_reflns_limit_k_min -39
_diffrn_reflns_limit_l_max 25
_diffrn_reflns_limit_l_min -25
_diffrn_reflns_number 35027
_diffrn_reflns_theta_full 26.00
_diffrn_reflns_theta_max 26.00
_diffrn_reflns_theta_min 3.10
_exptl_absorpt_coefficient_mu 0.079
_exptl_absorpt_correction_T_max 0.9984
_exptl_absorpt_correction_T_min 0.9913
_exptl_absorpt_correction_type multi-scan
_exptl_crystal_colour Yellow
_exptl_crystal_density_diffrn 1.216
_exptl_crystal_density_method 'not measured'
_exptl_crystal_description Block
_exptl_crystal_F_000 3680
_exptl_crystal_size_max 0.11
_exptl_crystal_size_mid 0.11
_exptl_crystal_size_min 0.02
_refine_diff_density_max 0.932
_refine_diff_density_min -0.538
_refine_diff_density_rms 0.069
_refine_ls_extinction_method none
_refine_ls_goodness_of_fit_ref 1.230
_refine_ls_hydrogen_treatment mixed
_refine_ls_matrix_type full
_refine_ls_number_parameters 626
_refine_ls_number_reflns 9194
_refine_ls_number_restraints 24
_refine_ls_restrained_S_all 1.229
_refine_ls_R_factor_all 0.2170
_refine_ls_R_factor_gt 0.1769
_refine_ls_shift/su_max 0.000
_refine_ls_shift/su_mean 0.000
_refine_ls_structure_factor_coef Fsqd
_refine_ls_weighting_details 'calc w=1/[?^2^(Fo^2^)+(0.1070P)^2^+59.1589P] where P=(Fo^2^+2Fc^2^)/3'
_refine_ls_weighting_scheme calc
_refine_ls_wR_factor_gt 0.3540
_refine_ls_wR_factor_ref 0.3775
_reflns_number_gt 6710
_reflns_number_total 9194
_reflns_threshold_expression >2sigma(I)
_cod_data_source_file ja6b00787_si_003.cif
_cod_data_source_block sy485bb
_cod_depositor_comments
;
The following automatic conversions were performed:

data item '_exptl_absorpt_correction_type' value 'Multi-scan' was
changed to 'multi-scan' in accordance with the
/home/saulius/struct/COD-crude-data/automatic-downloads/DataCite-retrospective/ACS/depositions/lib/dictionaries/cif_core.dic
dictionary named 'cif_core.dic' version 2.4.2 last updated on
2011-04-26.

Automatic conversion script
Id: cif_fix_values 6909 2019-04-08 15:41:33Z antanas 
;
_cod_original_sg_symbol_H-M C2/c
_cod_database_code 4130141

loop_
_symmetry_equiv_pos_as_xyz
'x, y, z'
'-x, y, -z+1/2'
'x+1/2, y+1/2, z'
'-x+1/2, y+1/2, -z+1/2'
'-x, -y, -z'
'x, -y, z-1/2'
'-x+1/2, -y+1/2, -z'
'x+1/2, -y+1/2, z-1/2'

loop_
_atom_site_label
_atom_site_type_symbol
_atom_site_fract_x
_atom_site_fract_y
_atom_site_fract_z
_atom_site_U_iso_or_equiv
_atom_site_adp_type
_atom_site_occupancy
_atom_site_symmetry_multiplicity
_atom_site_calc_flag
_atom_site_refinement_flags
_atom_site_disorder_assembly
_atom_site_disorder_group
C1 C 0.2736(5) 0.5021(2) 0.8107(3) 0.0498(17) Uani 1 1 d . . .
C2 C 0.1820(6) 0.4904(2) 0.7819(5) 0.077(3) Uani 1 1 d . . .
H1 H 0.1576 0.4653 0.7949 0.093 Uiso 1 1 calc R . .
C3 C 0.1253(7) 0.5151(2) 0.7343(6) 0.098(4) Uani 1 1 d . . .
H2 H 0.0618 0.5068 0.7160 0.118 Uiso 1 1 calc R . .
C4 C 0.1578(6) 0.5516(2) 0.7125(5) 0.085(3) Uani 1 1 d . . .
C5 C 0.2499(6) 0.5629(2) 0.7413(3) 0.061(2) Uani 1 1 d . . .
H3 H 0.2747 0.5873 0.7260 0.073 Uiso 1 1 calc R . .
C6 C 0.3079(5) 0.54022(17) 0.7917(3) 0.0432(15) Uani 1 1 d . . .
C7 C 0.0952(8) 0.5809(3) 0.6603(7) 0.110(4) Uani 1 1 d . . .
C8 C 0.0932(8) 0.6237(3) 0.6935(6) 0.114(4) Uani 1 1 d . . .
H4 H 0.1548 0.6372 0.6980 0.171 Uiso 1 1 calc R . .
H5 H 0.0799 0.6201 0.7378 0.171 Uiso 1 1 calc R . .
H6 H 0.0435 0.6407 0.6659 0.171 Uiso 1 1 calc R . .
C9 C 0.1157(11) 0.5770(5) 0.5962(8) 0.198(9) Uani 1 1 d . . .
H7 H 0.1743 0.5920 0.5956 0.296 Uiso 1 1 calc R . .
H8 H 0.0633 0.5886 0.5624 0.296 Uiso 1 1 calc R . .
H9 H 0.1238 0.5478 0.5865 0.296 Uiso 1 1 calc R . .
C10 C -0.0137(9) 0.5682(4) 0.6531(6) 0.127(5) Uani 1 1 d . . .
H10 H -0.0546 0.5884 0.6248 0.191 Uiso 1 1 calc R . .
H11 H -0.0283 0.5676 0.6973 0.191 Uiso 1 1 calc R . .
H12 H -0.0247 0.5407 0.6327 0.191 Uiso 1 1 calc R . .
C11 C 0.3990(5) 0.55746(18) 0.8290(3) 0.0434(16) Uani 1 1 d . . .
C12 C 0.4778(5) 0.53242(17) 0.8541(3) 0.0414(16) Uani 1 1 d . . .
C13 C 0.5591(5) 0.55144(17) 0.8931(3) 0.0413(15) Uani 1 1 d . . .
C14 C 0.5622(5) 0.59413(18) 0.9037(3) 0.0491(17) Uani 1 1 d . . .
H13 H 0.6181 0.6061 0.9301 0.059 Uiso 1 1 calc R . .
C15 C 0.4855(6) 0.61954(18) 0.8764(3) 0.0530(19) Uani 1 1 d . . .
C16 C 0.4044(5) 0.60044(18) 0.8405(3) 0.0525(19) Uani 1 1 d . . .
H14 H 0.3502 0.6169 0.8230 0.063 Uiso 1 1 calc R . .
C17 C 0.4950(6) 0.66639(19) 0.8869(3) 0.058(2) Uani 1 1 d . . .
C18 C 0.5801(7) 0.6822(2) 0.8628(4) 0.077(3) Uani 1 1 d . . .
H15 H 0.6380 0.6694 0.8892 0.116 Uiso 1 1 calc R . .
H16 H 0.5843 0.7123 0.8681 0.116 Uiso 1 1 calc R . .
H17 H 0.5729 0.6751 0.8157 0.116 Uiso 1 1 calc R . .
C19 C 0.5063(7) 0.6759(2) 0.9621(4) 0.077(3) Uani 1 1 d . . .
H18 H 0.4532 0.6638 0.9776 0.116 Uiso 1 1 calc R . .
H19 H 0.5069 0.7059 0.9688 0.116 Uiso 1 1 calc R . .
H20 H 0.5660 0.6641 0.9875 0.116 Uiso 1 1 calc R . .
C20 C 0.4058(6) 0.6894(2) 0.8485(4) 0.073(3) Uani 1 1 d . . .
H21 H 0.3969 0.6841 0.8006 0.109 Uiso 1 1 calc R . .
H22 H 0.4136 0.7191 0.8569 0.109 Uiso 1 1 calc R . .
H23 H 0.3502 0.6795 0.8637 0.109 Uiso 1 1 calc R . .
C21 C 0.6456(5) 0.52740(18) 0.9212(3) 0.0466(16) Uani 1 1 d . . .
C22 C 0.6844(5) 0.50017(17) 0.8833(3) 0.0457(17) Uani 1 1 d . . .
H24 H 0.6540 0.4965 0.8376 0.055 Uiso 1 1 calc R . .
C23 C 0.7661(5) 0.47804(19) 0.9097(3) 0.0534(18) Uani 1 1 d . . .
N1 N 0.8083(5) 0.48392(17) 0.9756(3) 0.0655(19) Uani 1 1 d . . .
C24 C 0.7729(6) 0.5100(2) 1.0141(3) 0.060(2) Uani 1 1 d . . .
H25 H 0.8043 0.5134 1.0597 0.072 Uiso 1 1 calc R . .
C25 C 0.6926(5) 0.53163(19) 0.9888(3) 0.0517(18) Uani 1 1 d . . .
H26 H 0.6678 0.5498 1.0169 0.062 Uiso 1 1 calc R . .
O1 O 0.8872(5) 0.46237(18) 1.0043(3) 0.089(2) Uani 1 1 d . . .
C26 C 0.7987(6) 0.4467(2) 0.8681(3) 0.0572(19) Uani 1 1 d . . .
N2 N 0.8924(5) 0.44037(18) 0.8706(3) 0.0663(19) Uani 1 1 d . . .
C27 C 0.9219(6) 0.4123(2) 0.8315(4) 0.076(3) Uani 1 1 d . . .
H27 H 0.9878 0.4080 0.8351 0.091 Uiso 1 1 calc R . .
C28 C 0.8565(5) 0.3898(2) 0.7865(4) 0.062(2) Uani 1 1 d . . .
H28 H 0.8779 0.3702 0.7589 0.074 Uiso 1 1 calc R . .
C29 C 0.7596(5) 0.39513(19) 0.7804(3) 0.0481(17) Uani 1 1 d . . .
C30 C 0.7325(5) 0.42416(19) 0.8232(3) 0.0496(17) Uani 1 1 d . . .
H29 H 0.6670 0.4284 0.8212 0.059 Uiso 1 1 calc R . .
O2 O 0.9613(4) 0.46324(17) 0.9112(3) 0.086(2) Uani 1 1 d . . .
H30 H 0.919(9) 0.454(4) 0.968(7) 0.15(5) Uiso 1 1 d . . .
O3 O 0.3245(3) 0.47819(12) 0.8607(2) 0.0495(12) Uani 1 1 d . . .
O4 O 0.4802(3) 0.49189(11) 0.83924(19) 0.0406(10) Uani 1 1 d . . .
B1 B 0.4150(6) 0.4608(2) 0.8548(3) 0.0425(18) Uani 1 1 d . . .
C31 C 0.5334(6) 0.41817(19) 0.9336(3) 0.0553(19) Uani 1 1 d . . .
C32 C 0.5387(5) 0.38193(18) 0.8983(3) 0.0441(16) Uani 1 1 d . . .
C33 C 0.6221(5) 0.3587(2) 0.9149(4) 0.064(2) Uani 1 1 d . . .
H31 H 0.6277 0.3353 0.8883 0.076 Uiso 1 1 calc R . .
C34 C 0.6969(7) 0.3678(2) 0.9677(5) 0.096(4) Uani 1 1 d . . .
C35 C 0.6886(7) 0.4030(3) 1.0031(5) 0.096(4) Uani 1 1 d . . .
H32 H 0.7386 0.4102 1.0399 0.115 Uiso 1 1 calc R . .
C36 C 0.6083(7) 0.4285(2) 0.9868(3) 0.078(3) Uani 1 1 d . . .
H33 H 0.6050 0.4528 1.0120 0.094 Uiso 1 1 calc R . .
C37 C 0.7875(7) 0.3396(3) 0.9865(6) 0.113(5) Uani 1 1 d . . .
C38 C 0.7954(11) 0.3248(7) 1.0536(9) 0.267(14) Uani 1 1 d . . .
H34 H 0.8470 0.3394 1.0840 0.401 Uiso 1 1 calc . . .
H35 H 0.8090 0.2951 1.0553 0.401 Uiso 1 1 calc . . .
H36 H 0.7357 0.3297 1.0671 0.401 Uiso 1 1 calc . . .
C39 C 0.7808(11) 0.3008(4) 0.9359(10) 0.216(11) Uani 1 1 d . . .
H37 H 0.8410 0.2857 0.9457 0.325 Uiso 1 1 calc R . .
H38 H 0.7677 0.3108 0.8898 0.325 Uiso 1 1 calc R . .
H39 H 0.7296 0.2823 0.9415 0.325 Uiso 1 1 calc R . .
C40 C 0.8725(8) 0.3598(3) 0.9772(6) 0.110(4) Uani 1 1 d . . .
H40 H 0.8775 0.3872 0.9979 0.166 Uiso 1 1 calc R . .
H41 H 0.8697 0.3627 0.9294 0.166 Uiso 1 1 calc R . .
H42 H 0.9280 0.3433 0.9980 0.166 Uiso 1 1 calc R . .
C41 C 0.4553(4) 0.36508(17) 0.8511(3) 0.0356(13) Uani 1 1 d . . .
C42 C 0.3912(4) 0.38973(16) 0.8067(3) 0.0307(12) Uani 1 1 d . . .
C43 C 0.3115(4) 0.37073(17) 0.7669(3) 0.0360(13) Uani 1 1 d . . .
C44 C 0.2982(5) 0.32818(17) 0.7699(3) 0.0439(16) Uani 1 1 d . . .
H43 H 0.2438 0.3161 0.7419 0.053 Uiso 1 1 calc R . .
C45 C 0.3615(5) 0.30323(17) 0.8124(3) 0.0428(15) Uani 1 1 d . A .
C46 C 0.4385(4) 0.32262(17) 0.8526(3) 0.0363(14) Uani 1 1 d . . .
H44 H 0.4827 0.3062 0.8830 0.044 Uiso 1 1 calc R . .
C47 C 0.3473(5) 0.25578(19) 0.8143(4) 0.0566(19) Uani 1 1 d . . .
C48C C 0.4289(9) 0.2345(2) 0.8640(6) 0.070(4) Uani 0.717(13) 1 d P A 3
H46 H 0.4356 0.2469 0.9083 0.105 Uiso 0.717(13) 1 calc PR A 3
H47 H 0.4881 0.2380 0.8491 0.105 Uiso 0.717(13) 1 calc PR A 3
H48 H 0.4150 0.2050 0.8663 0.105 Uiso 0.717(13) 1 calc PR A 3
C49C C 0.2524(9) 0.2466(3) 0.8268(10) 0.102(7) Uani 0.717(13) 1 d P A 3
H49 H 0.2040 0.2624 0.7955 0.153 Uiso 0.717(13) 1 calc PR A 3
H50 H 0.2514 0.2543 0.8726 0.153 Uiso 0.717(13) 1 calc PR A 3
H51 H 0.2391 0.2170 0.8204 0.153 Uiso 0.717(13) 1 calc PR A 3
C50C C 0.3468(11) 0.2383(3) 0.7427(6) 0.072(4) Uani 0.717(13) 1 d P A 3
H52 H 0.3415 0.2081 0.7431 0.107 Uiso 0.717(13) 1 calc PR A 3
H53 H 0.4058 0.2461 0.7302 0.107 Uiso 0.717(13) 1 calc PR A 3
H54 H 0.2927 0.2498 0.7102 0.107 Uiso 0.717(13) 1 calc PR A 3
C48D C 0.434(3) 0.2382(11) 0.793(2) 0.104(13) Uani 0.283(13) 1 d PU A 4
H55 H 0.4225 0.2091 0.7815 0.155 Uiso 0.283(13) 1 calc PR A 4
H56 H 0.4893 0.2408 0.8305 0.155 Uiso 0.283(13) 1 calc PR A 4
H57 H 0.4443 0.2535 0.7548 0.155 Uiso 0.283(13) 1 calc PR A 4
C49D C 0.334(2) 0.2446(8) 0.8846(12) 0.062(8) Uani 0.283(13) 1 d PU A 4
H58 H 0.2816 0.2611 0.8943 0.093 Uiso 0.283(13) 1 calc PR A 4
H59 H 0.3921 0.2505 0.9179 0.093 Uiso 0.283(13) 1 calc PR A 4
H60 H 0.3183 0.2152 0.8860 0.093 Uiso 0.283(13) 1 calc PR A 4
C50D C 0.271(3) 0.2371(12) 0.7630(18) 0.097(12) Uani 0.283(13) 1 d PU A 4
H61 H 0.2809 0.2436 0.7186 0.146 Uiso 0.283(13) 1 calc PR A 4
H62 H 0.2096 0.2482 0.7672 0.146 Uiso 0.283(13) 1 calc PR A 4
H63 H 0.2714 0.2071 0.7690 0.146 Uiso 0.283(13) 1 calc PR A 4
O5 O 0.4521(4) 0.44168(13) 0.92110(19) 0.0538(13) Uani 1 1 d . . .
O6 O 0.4057(3) 0.43083(11) 0.79981(18) 0.0374(10) Uani 1 1 d . . .
C51 C 0.1359(8) 0.3177(3) 0.9510(5) 0.097(3) Uani 1 1 d . . .
H64 H 0.0978 0.3224 0.9846 0.117 Uiso 1 1 calc R . .
H65 H 0.1663 0.2902 0.9586 0.117 Uiso 1 1 calc R . .
C52 C 0.2063(13) 0.3500(5) 0.9540(7) 0.191(8) Uani 1 1 d . . .
H66 H 0.2143 0.3652 0.9967 0.229 Uiso 1 1 calc R . .
H67 H 0.2681 0.3375 0.9524 0.229 Uiso 1 1 calc R . .
C53 C 0.1792(7) 0.3770(4) 0.9018(5) 0.101(3) Uani 1 1 d . . .
H68 H 0.2336 0.3835 0.8820 0.121 Uiso 1 1 calc R . .
H69 H 0.1555 0.4030 0.9174 0.121 Uiso 1 1 calc R . .
C54 C 0.0754(6) 0.3212(3) 0.8811(5) 0.086(3) Uani 1 1 d . . .
H70 H 0.0841 0.2967 0.8543 0.103 Uiso 1 1 calc R . .
H71 H 0.0075 0.3234 0.8820 0.103 Uiso 1 1 calc R . .
O7 O 0.1061(4) 0.3573(2) 0.8540(3) 0.0808(18) Uani 1 1 d U . .

loop_
_atom_site_aniso_label
_atom_site_aniso_U_11
_atom_site_aniso_U_22
_atom_site_aniso_U_33
_atom_site_aniso_U_23
_atom_site_aniso_U_13
_atom_site_aniso_U_12
C1 0.065(5) 0.034(3) 0.056(4) -0.013(3) 0.025(4) 0.004(3)
C2 0.073(6) 0.024(3) 0.133(8) 0.003(4) 0.020(5) 0.015(4)
C3 0.076(6) 0.028(4) 0.171(10) -0.019(5) -0.014(6) 0.005(4)
C4 0.085(6) 0.040(4) 0.106(7) -0.022(4) -0.027(5) 0.024(4)
C5 0.101(6) 0.025(3) 0.044(4) -0.008(3) -0.007(4) 0.009(4)
C6 0.072(4) 0.025(3) 0.033(3) -0.005(2) 0.014(3) 0.008(3)
C7 0.095(8) 0.034(4) 0.165(11) -0.007(6) -0.044(8) 0.005(4)
C8 0.130(9) 0.046(5) 0.153(10) 0.022(6) 0.005(8) 0.033(6)
C9 0.206(16) 0.233(18) 0.183(14) 0.169(14) 0.103(13) 0.164(14)
C10 0.147(11) 0.095(8) 0.107(9) -0.002(7) -0.038(8) 0.028(8)
C11 0.078(5) 0.028(3) 0.021(3) 0.003(2) 0.002(3) -0.008(3)
C12 0.084(5) 0.022(3) 0.015(2) 0.001(2) 0.006(3) -0.007(3)
C13 0.070(4) 0.025(3) 0.029(3) 0.001(2) 0.011(3) 0.004(3)
C14 0.084(5) 0.031(3) 0.027(3) 0.001(3) 0.002(3) -0.008(3)
C15 0.100(6) 0.026(3) 0.028(3) -0.003(2) 0.003(3) -0.002(3)
C16 0.095(6) 0.024(3) 0.030(3) 0.003(2) -0.003(3) 0.000(3)
C17 0.100(6) 0.021(3) 0.046(4) -0.002(3) 0.001(4) -0.004(3)
C18 0.126(8) 0.029(4) 0.069(5) 0.003(4) 0.008(5) -0.013(4)
C19 0.145(8) 0.028(4) 0.047(4) -0.013(3) -0.002(5) 0.001(4)
C20 0.121(7) 0.029(4) 0.056(5) 0.001(3) -0.005(5) 0.003(4)
C21 0.079(5) 0.025(3) 0.037(3) 0.000(3) 0.013(3) -0.009(3)
C22 0.079(5) 0.026(3) 0.026(3) 0.000(2) 0.000(3) -0.006(3)
C23 0.084(5) 0.031(3) 0.037(3) -0.011(3) -0.003(3) -0.004(3)
N1 0.099(5) 0.038(3) 0.045(3) -0.007(3) -0.013(3) 0.011(3)
C24 0.097(6) 0.037(4) 0.035(3) -0.011(3) -0.008(4) 0.002(4)
C25 0.089(5) 0.030(3) 0.032(3) -0.002(3) 0.004(3) -0.011(3)
O1 0.125(5) 0.062(4) 0.057(3) -0.025(3) -0.028(4) 0.036(4)
C26 0.070(5) 0.040(4) 0.050(4) -0.008(3) -0.013(4) 0.008(3)
N2 0.080(5) 0.045(3) 0.058(4) -0.024(3) -0.019(3) 0.008(3)
C27 0.073(5) 0.055(5) 0.083(6) -0.029(4) -0.017(5) 0.008(4)
C28 0.067(5) 0.053(4) 0.057(4) -0.023(4) -0.005(4) 0.015(4)
C29 0.059(4) 0.037(3) 0.042(4) -0.003(3) -0.001(3) 0.014(3)
C30 0.067(5) 0.036(3) 0.038(3) 0.001(3) -0.004(3) 0.013(3)
O2 0.077(4) 0.066(4) 0.092(4) -0.039(3) -0.028(3) 0.003(3)
O3 0.080(3) 0.030(2) 0.045(3) 0.0046(19) 0.029(2) 0.004(2)
O4 0.073(3) 0.0169(18) 0.031(2) -0.0033(15) 0.0099(19) -0.0063(18)
B1 0.079(5) 0.022(3) 0.027(3) 0.005(3) 0.012(3) -0.003(3)
C31 0.098(6) 0.028(3) 0.034(3) 0.011(3) 0.003(4) -0.009(4)
C32 0.056(4) 0.030(3) 0.043(3) 0.013(3) 0.004(3) -0.014(3)
C33 0.050(4) 0.037(4) 0.093(6) 0.028(4) -0.007(4) -0.010(3)
C34 0.092(7) 0.037(4) 0.127(8) 0.037(5) -0.040(6) -0.030(4)
C35 0.102(7) 0.063(6) 0.087(6) 0.046(5) -0.055(5) -0.035(5)
C36 0.137(8) 0.040(4) 0.040(4) 0.013(3) -0.015(4) -0.042(5)
C37 0.086(7) 0.048(5) 0.163(11) 0.037(6) -0.060(7) -0.020(5)
C38 0.174(14) 0.43(3) 0.247(19) 0.29(2) 0.143(14) 0.204(18)
C39 0.165(13) 0.072(8) 0.33(3) -0.049(11) -0.115(15) 0.032(8)
C40 0.142(10) 0.079(7) 0.106(8) -0.003(6) 0.020(7) 0.050(7)
C41 0.038(3) 0.029(3) 0.040(3) 0.005(2) 0.012(3) -0.004(2)
C42 0.040(3) 0.023(3) 0.033(3) 0.005(2) 0.015(2) -0.007(2)
C43 0.047(4) 0.030(3) 0.030(3) 0.009(2) 0.005(3) 0.003(3)
C44 0.059(4) 0.025(3) 0.043(3) 0.003(3) 0.002(3) -0.015(3)
C45 0.054(4) 0.023(3) 0.048(4) 0.005(3) 0.005(3) -0.006(3)
C46 0.041(3) 0.027(3) 0.042(3) 0.010(2) 0.010(3) 0.000(3)
C47 0.063(5) 0.025(3) 0.074(5) 0.004(3) 0.002(4) -0.004(3)
C48C 0.104(10) 0.010(4) 0.077(8) 0.002(4) -0.021(7) -0.001(5)
C49C 0.075(9) 0.029(5) 0.21(2) 0.026(8) 0.056(10) -0.013(5)
C50C 0.111(11) 0.024(5) 0.071(8) -0.004(5) 0.003(7) 0.005(6)
C48D 0.12(2) 0.073(17) 0.12(2) -0.009(15) 0.029(16) 0.001(15)
C49D 0.086(17) 0.043(12) 0.042(12) 0.007(10) -0.015(11) -0.023(12)
C50D 0.12(2) 0.096(19) 0.080(17) 0.003(14) 0.039(16) -0.023(16)
O5 0.103(4) 0.033(2) 0.025(2) -0.0005(18) 0.014(2) -0.011(3)
O6 0.063(3) 0.0225(19) 0.0271(19) 0.0029(15) 0.0110(18) -0.0052(18)
C51 0.106(8) 0.093(8) 0.096(8) 0.014(6) 0.028(6) 0.024(6)
C52 0.237(19) 0.179(16) 0.112(11) 0.011(11) -0.052(12) -0.086(15)
C53 0.074(6) 0.128(9) 0.085(7) -0.001(7) -0.014(5) -0.018(6)
C54 0.066(6) 0.077(6) 0.112(8) -0.002(6) 0.016(5) 0.015(5)
O7 0.051(3) 0.100(5) 0.085(4) 0.020(3) 0.001(3) -0.011(3)

loop_
_atom_type_symbol
_atom_type_description
_atom_type_scat_dispersion_real
_atom_type_scat_dispersion_imag
_atom_type_scat_source
C C 0.0033 0.0016 'International Tables Vol C Tables 4.2.6.8 and 6.1.1.4'
H H 0.0000 0.0000 'International Tables Vol C Tables 4.2.6.8 and 6.1.1.4'
B B 0.0013 0.0007 'International Tables Vol C Tables 4.2.6.8 and 6.1.1.4'
N N 0.0061 0.0033 'International Tables Vol C Tables 4.2.6.8 and 6.1.1.4'
O O 0.0106 0.0060 'International Tables Vol C Tables 4.2.6.8 and 6.1.1.4'

loop_
_geom_angle_atom_site_label_1
_geom_angle_atom_site_label_2
_geom_angle_atom_site_label_3
_geom_angle
_geom_angle_site_symmetry_3
O3 C1 C2 118.1(6) .
O3 C1 C6 122.7(6) .
C2 C1 C6 118.9(7) .
C1 C2 C3 120.3(8) .
C1 C2 H1 119.8 .
C3 C2 H1 119.8 .
C2 C3 C4 122.2(8) .
C2 C3 H2 118.9 .
C4 C3 H2 118.9 .
C5 C4 C3 117.0(8) .
C5 C4 C7 119.3(8) .
C3 C4 C7 123.7(8) .
C4 C5 C6 122.8(7) .
C4 C5 H3 118.6 .
C6 C5 H3 118.6 .
C5 C6 C1 118.5(7) .
C5 C6 C11 120.3(6) .
C1 C6 C11 120.9(6) .
C9 C7 C8 121.1(12) .
C9 C7 C4 111.9(9) .
C8 C7 C4 107.8(9) .
C9 C7 C10 107.5(11) .
C8 C7 C10 98.8(10) .
C4 C7 C10 108.3(10) .
C7 C8 H4 109.5 .
C7 C8 H5 109.5 .
H4 C8 H5 109.5 .
C7 C8 H6 109.5 .
H4 C8 H6 109.5 .
H5 C8 H6 109.5 .
C7 C9 H7 109.5 .
C7 C9 H8 109.5 .
H7 C9 H8 109.5 .
C7 C9 H9 109.5 .
H7 C9 H9 109.5 .
H8 C9 H9 109.5 .
C7 C10 H10 109.5 .
C7 C10 H11 109.5 .
H10 C10 H11 109.5 .
C7 C10 H12 109.5 .
H10 C10 H12 109.5 .
H11 C10 H12 109.5 .
C12 C11 C16 120.0(6) .
C12 C11 C6 122.0(5) .
C16 C11 C6 118.0(6) .
O4 C12 C11 122.7(5) .
O4 C12 C13 119.6(6) .
C11 C12 C13 117.6(5) .
C14 C13 C12 121.0(6) .
C14 C13 C21 117.8(6) .
C12 C13 C21 121.2(5) .
C15 C14 C13 121.8(6) .
C15 C14 H13 119.1 .
C13 C14 H13 119.1 .
C16 C15 C14 116.9(6) .
C16 C15 C17 123.7(6) .
C14 C15 C17 119.3(6) .
C15 C16 C11 122.6(6) .
C15 C16 H14 118.7 .
C11 C16 H14 118.7 .
C18 C17 C15 109.9(6) .
C18 C17 C20 108.5(6) .
C15 C17 C20 111.5(6) .
C18 C17 C19 110.5(7) .
C15 C17 C19 108.9(5) .
C20 C17 C19 107.5(7) .
C17 C18 H15 109.5 .
C17 C18 H16 109.5 .
H15 C18 H16 109.5 .
C17 C18 H17 109.5 .
H15 C18 H17 109.5 .
H16 C18 H17 109.5 .
C17 C19 H18 109.5 .
C17 C19 H19 109.5 .
H18 C19 H19 109.5 .
C17 C19 H20 109.5 .
H18 C19 H20 109.5 .
H19 C19 H20 109.5 .
C17 C20 H21 109.5 .
C17 C20 H22 109.5 .
H21 C20 H22 109.5 .
C17 C20 H23 109.5 .
H21 C20 H23 109.5 .
H22 C20 H23 109.5 .
C22 C21 C25 117.0(6) .
C22 C21 C13 122.3(6) .
C25 C21 C13 120.7(6) .
C21 C22 C23 122.1(6) .
C21 C22 H24 119.0 .
C23 C22 H24 119.0 .
N1 C23 C22 117.8(6) .
N1 C23 C26 122.8(6) .
C22 C23 C26 119.1(6) .
C24 N1 O1 117.7(6) .
C24 N1 C23 122.0(6) .
O1 N1 C23 120.2(6) .
N1 C24 C25 120.6(6) .
N1 C24 H25 119.7 .
C25 C24 H25 119.7 .
C24 C25 C21 120.5(7) .
C24 C25 H26 119.7 .
C21 C25 H26 119.7 .
N1 O1 H30 107(7) .
N2 C26 C30 118.7(6) .
N2 C26 C23 122.0(6) .
C30 C26 C23 119.2(7) .
C27 N2 C26 121.8(6) .
C27 N2 O2 116.4(7) .
C26 N2 O2 121.7(6) .
N2 C27 C28 119.8(8) .
N2 C27 H27 120.1 .
C28 C27 H27 120.1 .
C27 C28 C29 121.5(7) .
C27 C28 H28 119.2 .
C29 C28 H28 119.2 .
C28 C29 C30 116.5(6) .
C28 C29 C43 122.1(6) 2_656
C30 C29 C43 121.3(6) 2_656
C26 C30 C29 121.6(7) .
C26 C30 H29 119.2 .
C29 C30 H29 119.2 .
C1 O3 B1 119.9(5) .
C12 O4 B1 124.6(5) .
O3 B1 O4 112.9(5) .
O3 B1 O6 113.1(6) .
O4 B1 O6 103.6(5) .
O3 B1 O5 103.3(5) .
O4 B1 O5 111.8(6) .
O6 B1 O5 112.5(5) .
O5 C31 C32 121.0(6) .
O5 C31 C36 119.5(7) .
C32 C31 C36 119.1(8) .
C31 C32 C33 118.3(6) .
C31 C32 C41 121.5(6) .
C33 C32 C41 119.7(6) .
C34 C33 C32 123.8(8) .
C34 C33 H31 118.1 .
C32 C33 H31 118.1 .
C35 C34 C33 116.7(8) .
C35 C34 C37 121.4(8) .
C33 C34 C37 121.9(9) .
C34 C35 C36 122.0(7) .
C34 C35 H32 119.0 .
C36 C35 H32 119.0 .
C31 C36 C35 120.0(8) .
C31 C36 H33 120.0 .
C35 C36 H33 120.0 .
C38 C37 C40 113.1(11) .
C38 C37 C34 108.0(12) .
C40 C37 C34 113.1(7) .
C38 C37 C39 109.7(14) .
C40 C37 C39 101.2(12) .
C34 C37 C39 111.6(8) .
C37 C38 H34 109.5 .
C37 C38 H35 109.5 .
H34 C38 H35 109.5 .
C37 C38 H36 109.5 .
H34 C38 H36 109.5 .
H35 C38 H36 109.5 .
C37 C39 H37 109.5 .
C37 C39 H38 109.5 .
H37 C39 H38 109.5 .
C37 C39 H39 109.5 .
H37 C39 H39 109.5 .
H38 C39 H39 109.5 .
C37 C40 H40 109.5 .
C37 C40 H41 109.5 .
H40 C40 H41 109.5 .
C37 C40 H42 109.5 .
H40 C40 H42 109.5 .
H41 C40 H42 109.5 .
C42 C41 C46 119.0(5) .
C42 C41 C32 122.9(5) .
C46 C41 C32 118.1(5) .
O6 C42 C41 122.2(5) .
O6 C42 C43 119.7(5) .
C41 C42 C43 118.0(5) .
C44 C43 C42 120.8(5) .
C44 C43 C29 118.4(5) 2_656
C42 C43 C29 120.7(5) 2_656
C45 C44 C43 122.0(6) .
C45 C44 H43 119.0 .
C43 C44 H43 119.0 .
C44 C45 C46 116.4(5) .
C44 C45 C47 121.6(6) .
C46 C45 C47 122.0(6) .
C45 C46 C41 123.8(5) .
C45 C46 H44 118.1 .
C41 C46 H44 118.1 .
C50D C47 C49C 57.9(16) .
C50D C47 C48D 100(2) .
C49C C47 C48D 145.7(16) .
C50D C47 C48C 129.0(17) .
C49C C47 C48C 113.3(9) .
C48D C47 C48C 57.6(17) .
C50D C47 C49D 109.8(18) .
C49C C47 C49D 58.0(12) .
C48D C47 C49D 118(2) .
C48C C47 C49D 61.1(12) .
C50D C47 C45 118.1(16) .
C49C C47 C45 109.6(7) .
C48D C47 C45 104.0(15) .
C48C C47 C45 112.0(6) .
C49D C47 C45 107.4(11) .
C50D C47 C50C 48.7(16) .
C49C C47 C50C 106.4(10) .
C48D C47 C50C 55.3(16) .
C48C C47 C50C 107.5(8) .
C49D C47 C50C 144.6(11) .
C45 C47 C50C 107.8(6) .
C47 C48C H46 109.5 .
C47 C48C H47 109.5 .
C47 C48C H48 109.5 .
C47 C49C H49 109.5 .
C47 C49C H50 109.5 .
C47 C49C H51 109.5 .
C47 C50C H52 109.5 .
C47 C50C H53 109.5 .
C47 C50C H54 109.5 .
C47 C48D H55 109.5 .
C47 C48D H56 109.5 .
C47 C48D H57 109.5 .
C47 C49D H58 109.5 .
C47 C49D H59 109.5 .
C47 C49D H60 109.5 .
C47 C50D H61 109.5 .
C47 C50D H62 109.5 .
C47 C50D H63 109.5 .
C31 O5 B1 121.3(5) .
C42 O6 B1 123.6(4) .
C52 C51 C54 103.7(10) .
C52 C51 H64 111.0 .
C54 C51 H64 111.0 .
C52 C51 H65 111.0 .
C54 C51 H65 111.0 .
H64 C51 H65 109.0 .
C53 C52 C51 110.6(11) .
C53 C52 H66 109.5 .
C51 C52 H66 109.5 .
C53 C52 H67 109.5 .
C51 C52 H67 109.5 .
H66 C52 H67 108.1 .
C52 C53 O7 107.0(10) .
C52 C53 H68 110.3 .
O7 C53 H68 110.3 .
C52 C53 H69 110.3 .
O7 C53 H69 110.3 .
H68 C53 H69 108.6 .
O7 C54 C51 105.7(8) .
O7 C54 H70 110.6 .
C51 C54 H70 110.6 .
O7 C54 H71 110.6 .
C51 C54 H71 110.6 .
H70 C54 H71 108.7 .
C54 O7 C53 110.5(7) .

loop_
_geom_bond_atom_site_label_1
_geom_bond_atom_site_label_2
_geom_bond_distance
_geom_bond_site_symmetry_2
C1 O3 1.363(8) .
C1 C2 1.378(10) .
C1 C6 1.419(9) .
C2 C3 1.381(12) .
C2 H1 0.9500 .
C3 C4 1.386(13) .
C3 H2 0.9500 .
C4 C5 1.380(11) .
C4 C7 1.558(12) .
C5 C6 1.388(9) .
C5 H3 0.9500 .
C6 C11 1.477(9) .
C7 C9 1.423(17) .
C7 C8 1.549(13) .
C7 C10 1.604(16) .
C8 H4 0.9800 .
C8 H5 0.9800 .
C8 H6 0.9800 .
C9 H7 0.9800 .
C9 H8 0.9800 .
C9 H9 0.9800 .
C10 H10 0.9800 .
C10 H11 0.9800 .
C10 H12 0.9800 .
C11 C12 1.400(9) .
C11 C16 1.412(8) .
C12 O4 1.350(6) .
C12 C13 1.407(9) .
C13 C14 1.399(8) .
C13 C21 1.477(9) .
C14 C15 1.394(10) .
C14 H13 0.9500 .
C15 C16 1.383(9) .
C15 C17 1.534(8) .
C16 H14 0.9500 .
C17 C18 1.518(12) .
C17 C20 1.544(10) .
C17 C19 1.551(9) .
C18 H15 0.9800 .
C18 H16 0.9800 .
C18 H17 0.9800 .
C19 H18 0.9800 .
C19 H19 0.9800 .
C19 H20 0.9800 .
C20 H21 0.9800 .
C20 H22 0.9800 .
C20 H23 0.9800 .
C21 C22 1.378(9) .
C21 C25 1.411(8) .
C22 C23 1.385(9) .
C22 H24 0.9500 .
C23 N1 1.368(8) .
C23 C26 1.473(9) .
N1 C24 1.340(9) .
N1 O1 1.354(8) .
C24 C25 1.356(10) .
C24 H25 0.9500 .
C25 H26 0.9500 .
O1 H30 1.00(14) .
C26 N2 1.362(10) .
C26 C30 1.380(9) .
N2 C27 1.348(10) .
N2 O2 1.365(7) .
C27 C28 1.372(10) .
C27 H27 0.9500 .
C28 C29 1.392(10) .
C28 H28 0.9500 .
C29 C30 1.404(9) .
C29 C43 1.475(8) 2_656
C30 H29 0.9500 .
O3 B1 1.458(9) .
O4 B1 1.466(8) .
B1 O6 1.474(8) .
B1 O5 1.482(7) .
C31 O5 1.376(9) .
C31 C32 1.392(9) .
C31 C36 1.395(10) .
C32 C33 1.398(9) .
C32 C41 1.472(8) .
C33 C34 1.381(10) .
C33 H31 0.9500 .
C34 C35 1.370(14) .
C34 C37 1.574(13) .
C35 C36 1.405(13) .
C35 H32 0.9500 .
C36 H33 0.9500 .
C37 C38 1.442(17) .
C37 C40 1.446(15) .
C37 C39 1.623(18) .
C38 H34 0.9800 .
C38 H35 0.9800 .
C38 H36 0.9800 .
C39 H37 0.9800 .
C39 H38 0.9800 .
C39 H39 0.9800 .
C40 H40 0.9800 .
C40 H41 0.9800 .
C40 H42 0.9800 .
C41 C42 1.396(8) .
C41 C46 1.398(8) .
C42 O6 1.360(6) .
C42 C43 1.398(8) .
C43 C44 1.395(8) .
C43 C29 1.475(8) 2_656
C44 C45 1.376(8) .
C44 H43 0.9500 .
C45 C46 1.379(8) .
C45 C47 1.552(8) .
C46 H44 0.9500 .
C47 C50D 1.47(4) .
C47 C49C 1.486(14) .
C47 C48D 1.52(4) .
C47 C48C 1.539(12) .
C47 C49D 1.55(3) .
C47 C50C 1.577(14) .
C48C H46 0.9800 .
C48C H47 0.9800 .
C48C H48 0.9800 .
C49C H49 0.9800 .
C49C H50 0.9800 .
C49C H51 0.9800 .
C50C H52 0.9800 .
C50C H53 0.9800 .
C50C H54 0.9800 .
C48D H55 0.9800 .
C48D H56 0.9800 .
C48D H57 0.9800 .
C49D H58 0.9800 .
C49D H59 0.9800 .
C49D H60 0.9800 .
C50D H61 0.9800 .
C50D H62 0.9800 .
C50D H63 0.9800 .
C51 C52 1.452(17) .
C51 C54 1.509(13) .
C51 H64 0.9900 .
C51 H65 0.9900 .
C52 C53 1.371(16) .
C52 H66 0.9900 .
C52 H67 0.9900 .
C53 O7 1.421(10) .
C53 H68 0.9900 .
C53 H69 0.9900 .
C54 O7 1.412(11) .
C54 H70 0.9900 .
C54 H71 0.9900 .

loop_
_geom_hbond_atom_site_label_D
_geom_hbond_atom_site_label_H
_geom_hbond_atom_site_label_A
_geom_hbond_distance_DH
_geom_hbond_distance_HA
_geom_hbond_distance_DA
_geom_hbond_angle_DHA
O2 H30 N1 1.47(14) 1.90(13) 2.908(10) 118(7)
O1 H30 O2 1.00(14) 1.47(13) 2.402(11) 152(12)
O1 H30 N2 1.00(14) 2.00(13) 2.860(9) 143(10)

loop_
_geom_torsion_atom_site_label_1
_geom_torsion_atom_site_label_2
_geom_torsion_atom_site_label_3
_geom_torsion_atom_site_label_4
_geom_torsion
_geom_torsion_site_symmetry_1
_geom_torsion_site_symmetry_4
O3 C1 C2 C3 175.4(8) . .
C6 C1 C2 C3 1.4(12) . .
C1 C2 C3 C4 1.6(15) . .
C2 C3 C4 C5 -1.1(15) . .
C2 C3 C4 C7 -178.3(10) . .
C3 C4 C5 C6 -2.4(13) . .
C7 C4 C5 C6 175.0(9) . .
C4 C5 C6 C1 5.2(10) . .
C4 C5 C6 C11 -168.9(7) . .
O3 C1 C6 C5 -178.4(6) . .
C2 C1 C6 C5 -4.6(10) . .
O3 C1 C6 C11 -4.3(9) . .
C2 C1 C6 C11 169.5(7) . .
C5 C4 C7 C9 79.5(13) . .
C3 C4 C7 C9 -103.3(15) . .
C5 C4 C7 C8 -56.1(14) . .
C3 C4 C7 C8 121.0(11) . .
C5 C4 C7 C10 -162.2(9) . .
C3 C4 C7 C10 15.0(15) . .
C5 C6 C11 C12 -147.8(6) . .
C1 C6 C11 C12 38.3(9) . .
C5 C6 C11 C16 33.9(9) . .
C1 C6 C11 C16 -140.1(6) . .
C16 C11 C12 O4 -173.3(6) . .
C6 C11 C12 O4 8.4(9) . .
C16 C11 C12 C13 2.9(9) . .
C6 C11 C12 C13 -175.4(5) . .
O4 C12 C13 C14 173.3(5) . .
C11 C12 C13 C14 -3.0(9) . .
O4 C12 C13 C21 -3.2(9) . .
C11 C12 C13 C21 -179.5(6) . .
C12 C13 C14 C15 0.2(10) . .
C21 C13 C14 C15 176.9(6) . .
C13 C14 C15 C16 2.6(10) . .
C13 C14 C15 C17 -177.0(6) . .
C14 C15 C16 C11 -2.6(10) . .
C17 C15 C16 C11 177.0(6) . .
C12 C11 C16 C15 -0.2(10) . .
C6 C11 C16 C15 178.2(6) . .
C16 C15 C17 C18 -124.4(8) . .
C14 C15 C17 C18 55.2(8) . .
C16 C15 C17 C20 -4.0(10) . .
C14 C15 C17 C20 175.6(7) . .
C16 C15 C17 C19 114.5(8) . .
C14 C15 C17 C19 -65.9(9) . .
C14 C13 C21 C22 -128.8(7) . .
C12 C13 C21 C22 47.9(9) . .
C14 C13 C21 C25 51.1(9) . .
C12 C13 C21 C25 -132.3(6) . .
C25 C21 C22 C23 -0.5(10) . .
C13 C21 C22 C23 179.3(6) . .
C21 C22 C23 N1 0.1(10) . .
C21 C22 C23 C26 174.5(6) . .
C22 C23 N1 C24 0.1(11) . .
C26 C23 N1 C24 -174.2(7) . .
C22 C23 N1 O1 178.5(7) . .
C26 C23 N1 O1 4.2(12) . .
O1 N1 C24 C25 -178.2(7) . .
C23 N1 C24 C25 0.3(12) . .
N1 C24 C25 C21 -0.8(11) . .
C22 C21 C25 C24 0.9(10) . .
C13 C21 C25 C24 -179.0(6) . .
N1 C23 C26 N2 -42.9(11) . .
C22 C23 C26 N2 142.9(7) . .
N1 C23 C26 C30 139.6(7) . .
C22 C23 C26 C30 -34.6(10) . .
C30 C26 N2 C27 -1.2(11) . .
C23 C26 N2 C27 -178.7(7) . .
C30 C26 N2 O2 176.3(7) . .
C23 C26 N2 O2 -1.2(11) . .
C26 N2 C27 C28 1.5(13) . .
O2 N2 C27 C28 -176.1(8) . .
N2 C27 C28 C29 -0.5(13) . .
C27 C28 C29 C30 -0.8(11) . .
C27 C28 C29 C43 -178.9(7) . 2_656
N2 C26 C30 C29 -0.2(10) . .
C23 C26 C30 C29 177.4(6) . .
C28 C29 C30 C26 1.1(10) . .
C43 C29 C30 C26 179.3(6) 2_656 .
C2 C1 O3 B1 123.3(7) . .
C6 C1 O3 B1 -62.9(8) . .
C11 C12 O4 B1 -60.6(8) . .
C13 C12 O4 B1 123.2(6) . .
C1 O3 B1 O4 52.5(7) . .
C1 O3 B1 O6 -64.6(7) . .
C1 O3 B1 O5 173.4(5) . .
C12 O4 B1 O3 25.3(8) . .
C12 O4 B1 O6 147.9(5) . .
C12 O4 B1 O5 -90.7(7) . .
O5 C31 C32 C33 -177.9(6) . .
C36 C31 C32 C33 -4.2(10) . .
O5 C31 C32 C41 -6.1(9) . .
C36 C31 C32 C41 167.6(6) . .
C31 C32 C33 C34 5.3(11) . .
C41 C32 C33 C34 -166.7(7) . .
C32 C33 C34 C35 -3.1(13) . .
C32 C33 C34 C37 177.1(8) . .
C33 C34 C35 C36 0.0(14) . .
C37 C34 C35 C36 179.8(9) . .
O5 C31 C36 C35 175.2(7) . .
C32 C31 C36 C35 1.4(11) . .
C34 C35 C36 C31 0.8(13) . .
C35 C34 C37 C38 60.8(16) . .
C33 C34 C37 C38 -119.4(15) . .
C35 C34 C37 C40 -65.2(15) . .
C33 C34 C37 C40 114.6(10) . .
C35 C34 C37 C39 -178.6(12) . .
C33 C34 C37 C39 1.2(16) . .
C31 C32 C41 C42 41.9(9) . .
C33 C32 C41 C42 -146.5(6) . .
C31 C32 C41 C46 -136.0(6) . .
C33 C32 C41 C46 35.6(9) . .
C46 C41 C42 O6 -176.2(5) . .
C32 C41 C42 O6 5.9(9) . .
C46 C41 C42 C43 1.6(8) . .
C32 C41 C42 C43 -176.3(6) . .
O6 C42 C43 C44 175.9(5) . .
C41 C42 C43 C44 -2.0(9) . .
O6 C42 C43 C29 -3.0(8) . 2_656
C41 C42 C43 C29 179.2(6) . 2_656
C42 C43 C44 C45 0.8(10) . .
C29 C43 C44 C45 179.6(6) 2_656 .
C43 C44 C45 C46 0.8(10) . .
C43 C44 C45 C47 -178.5(6) . .
C44 C45 C46 C41 -1.2(10) . .
C47 C45 C46 C41 178.1(6) . .
C42 C41 C46 C45 0.0(9) . .
C32 C41 C46 C45 178.0(6) . .
C44 C45 C47 C50D 8(2) . .
C46 C45 C47 C50D -171(2) . .
C44 C45 C47 C49C -55.3(12) . .
C46 C45 C47 C49C 125.5(10) . .
C44 C45 C47 C48D 117.8(18) . .
C46 C45 C47 C48D -61.5(19) . .
C44 C45 C47 C48C 178.1(8) . .
C46 C45 C47 C48C -1.1(11) . .
C44 C45 C47 C49D -116.7(14) . .
C46 C45 C47 C49D 64.0(15) . .
C44 C45 C47 C50C 60.1(10) . .
C46 C45 C47 C50C -119.1(8) . .
C32 C31 O5 B1 -61.9(8) . .
C36 C31 O5 B1 124.4(7) . .
O3 B1 O5 C31 173.5(5) . .
O4 B1 O5 C31 -64.9(7) . .
O6 B1 O5 C31 51.2(8) . .
C41 C42 O6 B1 -60.1(8) . .
C43 C42 O6 B1 122.2(6) . .
O3 B1 O6 C42 -89.3(6) . .
O4 B1 O6 C42 148.2(5) . .
O5 B1 O6 C42 27.3(9) . .
C54 C51 C52 C53 14.8(18) . .
C51 C52 C53 O7 -16.0(19) . .
C52 C51 C54 O7 -7.8(13) . .
C51 C54 O7 C53 -1.3(10) . .
C52 C53 O7 C54 10.6(15) . .
